data_4304064
loop_
_publ_author_name
'Peter D. Frischmann'
'Amanda J. Gallant'
'Jonathan H. Chong'
'Mark J. MacLachlan'

_publ_section_title
;
Zinc Carboxylate Cluster Formation in Conjugated Metallomacrocycles:
Evidence for Templation
;
_journal_name_full 'Inorganic Chemistry'
_journal_page_first 101
_journal_page_last 112
_journal_paper_doi 10.1021/ic701385m
_journal_volume 47
_journal_year 2008
_chemical_formula_sum 'C82 H102 N8 O20 Zn4'
_chemical_formula_weight 1781.20
_chemical_name_systematic
;
 ?
;
_space_group_IT_number 2
_symmetry_cell_setting triclinic
_symmetry_space_group_name_Hall '-P 1'
_symmetry_space_group_name_H-M 'P -1'
_atom_sites_solution_hydrogens geom
_atom_sites_solution_primary direct
_atom_sites_solution_secondary difmap
_audit_creation_method SHELXL-97
_cell_angle_alpha 62.141(4)
_cell_angle_beta 81.526(4)
_cell_angle_gamma 84.554(4)
_cell_formula_units_Z 2
_cell_length_a 14.9100(12)
_cell_length_b 20.1369(16)
_cell_length_c 21.2381(17)
_cell_measurement_reflns_used 13560
_cell_measurement_temperature 173(2)
_cell_measurement_theta_max 22.890
_cell_measurement_theta_min 2.289
_cell_volume 5573.5(8)
_computing_structure_refinement 'SHELXL-97 (Sheldrick, 1997)'
_diffrn_ambient_temperature 173(2)
_diffrn_measured_fraction_theta_full 0.981
_diffrn_measured_fraction_theta_max 0.981
_diffrn_radiation_monochromator graphite
_diffrn_radiation_source 'fine-focus sealed tube'
_diffrn_radiation_type MoK\a
_diffrn_radiation_wavelength 0.71073
_diffrn_reflns_av_R_equivalents 0.0781
_diffrn_reflns_av_sigmaI/netI 0.0935
_diffrn_reflns_limit_h_max 18
_diffrn_reflns_limit_h_min -18
_diffrn_reflns_limit_k_max 25
_diffrn_reflns_limit_k_min -25
_diffrn_reflns_limit_l_max 26
_diffrn_reflns_limit_l_min -26
_diffrn_reflns_number 113091
_diffrn_reflns_theta_full 26.87
_diffrn_reflns_theta_max 26.87
_diffrn_reflns_theta_min 1.77
_exptl_absorpt_coefficient_mu 0.906
_exptl_absorpt_correction_T_max 0.842
_exptl_absorpt_correction_T_min 0.636
_exptl_absorpt_correction_type multi-scan
_exptl_crystal_colour red
_exptl_crystal_density_diffrn 1.061
_exptl_crystal_density_meas ?
_exptl_crystal_density_method .
_exptl_crystal_description prism
_exptl_crystal_F_000 1860
_exptl_crystal_size_max 0.50
_exptl_crystal_size_mid 0.20
_exptl_crystal_size_min 0.20
_refine_diff_density_max 1.500
_refine_diff_density_min -0.519
_refine_diff_density_rms 0.118
_refine_ls_extinction_method none
_refine_ls_goodness_of_fit_ref 1.016
_refine_ls_hydrogen_treatment mixed
_refine_ls_matrix_type full
_refine_ls_number_parameters 1017
_refine_ls_number_reflns 23540
_refine_ls_number_restraints 8
_refine_ls_restrained_S_all 1.017
_refine_ls_R_factor_all 0.1302
_refine_ls_R_factor_gt 0.0755
_refine_ls_shift/su_max 0.000
_refine_ls_shift/su_mean 0.000
_refine_ls_structure_factor_coef Fsqd
_refine_ls_weighting_details 'calc w=1/[\s^2^(Fo^2^)+(0.1363P)^2^+0.0000P] where P=(Fo^2^+2Fc^2^)/3'
_refine_ls_weighting_scheme calc
_refine_ls_wR_factor_gt 0.2166
_refine_ls_wR_factor_ref 0.2400
_reflns_number_gt 12780
_reflns_number_total 23540
_reflns_threshold_expression >2sigma(I)
_cod_data_source_file ic701385m-file005.cif
_cod_data_source_block mm037sq
_cod_database_code 4304064

loop_
_symmetry_equiv_pos_as_xyz
'x, y, z'
'-x, -y, -z'

loop_
_atom_site_label
_atom_site_type_symbol
_atom_site_fract_x
_atom_site_fract_y
_atom_site_fract_z
_atom_site_U_iso_or_equiv
_atom_site_adp_type
_atom_site_occupancy
_atom_site_symmetry_multiplicity
_atom_site_calc_flag
_atom_site_refinement_flags
_atom_site_disorder_assembly
_atom_site_disorder_group
Zn4 Zn 0.89529(4) 0.46040(3) 0.18709(3) 0.03680(18) Uani 1 1 d . . .
Zn3 Zn 0.80413(4) 0.31248(3) 0.18036(3) 0.03460(17) Uani 1 1 d . . .
Zn2 Zn 1.11276(4) 0.50936(3) 0.17943(3) 0.03659(18) Uani 1 1 d . . .
Zn1 Zn 0.90362(5) 0.27404(4) 0.47705(3) 0.0454(2) Uani 1 1 d . . .
O9 O 1.5123(2) 0.6626(2) 0.0824(2) 0.0454(10) Uani 1 1 d . . .
O11 O 0.7143(3) 0.1819(2) -0.0350(2) 0.0495(10) Uani 1 1 d . . .
O12 O 0.6125(3) 0.1001(2) 0.0827(2) 0.0498(10) Uani 1 1 d . . .
O16 O 0.7050(2) 0.3899(2) 0.1529(2) 0.0445(9) Uani 1 1 d . . .
O13 O 1.0446(3) 0.6062(2) 0.1574(2) 0.0448(10) Uani 1 1 d . . .
O8 O 1.0178(3) 0.0755(2) 0.8014(2) 0.0508(11) Uani 1 1 d . . .
O10 O 1.4828(2) 0.6630(2) -0.0338(2) 0.0468(10) Uani 1 1 d . . .
O7 O 0.8956(3) -0.0068(2) 0.8039(2) 0.0510(11) Uani 1 1 d . . .
O3 O 1.0715(2) 0.4458(2) 0.28126(19) 0.0467(10) Uani 1 1 d . . .
O6 O 0.8119(3) 0.2793(2) 0.28244(19) 0.0478(10) Uani 1 1 d . . .
O99 O 0.8885(3) 0.3993(2) 0.2911(2) 0.0453(10) Uani 1 1 d . . .
O2 O 0.9872(3) 0.3503(2) 0.4026(2) 0.0511(11) Uani 1 1 d . . .
O15 O 0.7612(2) 0.4776(2) 0.1726(2) 0.0461(10) Uani 1 1 d . . .
O4 O 1.0279(2) 0.4664(2) 0.14359(19) 0.0382(9) Uani 1 1 d . . .
O14 O 0.9016(2) 0.5636(2) 0.1830(2) 0.0451(9) Uani 1 1 d . . .
N4 N 1.2038(3) 0.5230(2) 0.0885(2) 0.0358(10) Uani 1 1 d . . .
O1 O 0.8484(3) 0.2633(2) 0.4044(2) 0.0566(12) Uani 1 1 d . . .
O5 O 0.9035(2) 0.38585(19) 0.14469(19) 0.0372(8) Uani 1 1 d . . .
N5 N 0.8461(3) 0.2972(2) 0.0888(2) 0.0325(10) Uani 1 1 d . . .
C27 C 0.9841(3) 0.3672(3) 0.0473(3) 0.0327(12) Uani 1 1 d . . .
N6 N 0.7443(3) 0.2115(2) 0.2086(2) 0.0398(11) Uani 1 1 d . . .
N3 N 1.2363(3) 0.5186(2) 0.2084(2) 0.0413(11) Uani 1 1 d . . .
C22 C 1.1222(3) 0.4547(3) 0.0470(3) 0.0342(12) Uani 1 1 d . . .
C25 C 0.9743(3) 0.3957(3) 0.0965(3) 0.0307(11) Uani 1 1 d . . .
C6 C 0.9721(4) 0.1825(3) 0.6146(3) 0.0437(14) Uani 1 1 d . . .
C8 C 1.1120(4) 0.3342(4) 0.4682(3) 0.0541(17) Uani 1 1 d . . .
N2 N 0.9993(3) 0.2445(3) 0.5476(2) 0.0472(12) Uani 1 1 d . . .
N1 N 0.8671(3) 0.1636(3) 0.5491(2) 0.0536(14) Uani 1 1 d . . .
C46 C 0.8226(7) -0.1150(5) 0.9389(4) 0.120(4) Uani 1 1 d . . .
H46A H 0.7606 -0.0971 0.9376 0.181 Uiso 1 1 calc R . .
H46B H 0.8605 -0.0772 0.9355 0.181 Uiso 1 1 calc R . .
H46C H 0.8284 -0.1599 0.9831 0.181 Uiso 1 1 calc R . .
C5 C 1.0108(4) 0.1622(3) 0.6767(3) 0.0418(13) Uani 1 1 d . . .
H5 H 1.0558 0.1915 0.6762 0.050 Uiso 1 1 calc R . .
C41 C 0.7916(5) 0.1381(4) 0.4701(3) 0.067(2) Uani 1 1 d . . .
C26 C 1.0647(4) 0.3826(3) -0.0022(3) 0.0407(13) Uani 1 1 d . . .
H26 H 1.0716 0.3638 -0.0352 0.049 Uiso 1 1 calc R . .
C31 C 0.7239(4) 0.1916(3) 0.0234(3) 0.0384(13) Uani 1 1 d . . .
C4 C 0.9840(4) 0.0996(3) 0.7388(3) 0.0376(12) Uani 1 1 d . . .
C32 C 0.6693(4) 0.1475(3) 0.0877(3) 0.0431(14) Uani 1 1 d . . .
C18 C 1.4195(3) 0.6280(3) 0.0235(3) 0.0393(13) Uani 1 1 d . . .
C34 C 0.7340(3) 0.2032(3) 0.1478(3) 0.0355(12) Uani 1 1 d . . .
C30 C 0.7807(4) 0.2418(3) 0.0224(3) 0.0376(12) Uani 1 1 d . . .
H30 H 0.8153 0.2723 -0.0201 0.045 Uiso 1 1 calc R . .
C3 C 0.9146(4) 0.0556(3) 0.7393(3) 0.0419(13) Uani 1 1 d . . .
C63 C 0.7784(4) 0.2161(4) -0.0970(3) 0.0485(15) Uani 1 1 d . . .
H63A H 0.8395 0.2027 -0.0837 0.058 Uiso 1 1 calc R . .
H63B H 0.7707 0.2703 -0.1182 0.058 Uiso 1 1 calc R . .
C33 C 0.6748(4) 0.1525(3) 0.1480(3) 0.0396(13) Uani 1 1 d . . .
H33 H 0.6393 0.1222 0.1901 0.048 Uiso 1 1 calc R . .
C59 C 1.5636(4) 0.6892(4) -0.1490(4) 0.0624(18) Uani 1 1 d . . .
C19 C 1.3438(3) 0.5948(3) 0.0222(3) 0.0396(13) Uani 1 1 d . . .
H19 H 1.3329 0.5962 -0.0204 0.047 Uiso 1 1 calc R . .
C23 C 1.0446(3) 0.4409(3) 0.0959(3) 0.0334(12) Uani 1 1 d . . .
C17 C 1.4353(3) 0.6274(3) 0.0873(3) 0.0391(13) Uani 1 1 d . . .
C11 C 1.1147(4) 0.4206(3) 0.3373(3) 0.0464(15) Uani 1 1 d . . .
C24 C 1.1308(4) 0.4236(3) -0.0022(3) 0.0384(13) Uani 1 1 d . . .
H24 H 1.1829 0.4319 -0.0347 0.046 Uiso 1 1 calc R . .
C1 C 0.9024(4) 0.1397(3) 0.6150(3) 0.0464(15) Uani 1 1 d . . .
C73 C 0.9597(4) 0.6126(3) 0.1675(3) 0.0437(14) Uani 1 1 d . . .
C9 C 1.0675(4) 0.3663(3) 0.4056(3) 0.0476(15) Uani 1 1 d . . .
C2 C 0.8744(4) 0.0752(3) 0.6788(3) 0.0466(15) Uani 1 1 d . . .
H2 H 0.8288 0.0462 0.6798 0.056 Uiso 1 1 calc R . .
C29 C 0.7876(3) 0.2478(3) 0.0848(3) 0.0329(12) Uani 1 1 d . . .
C69 C 0.5129(5) -0.0037(4) 0.1336(4) 0.065(2) Uani 1 1 d . . .
C21 C 1.1971(3) 0.4972(3) 0.0446(3) 0.0367(12) Uani 1 1 d . . .
H21 H 1.2444 0.5064 0.0080 0.044 Uiso 1 1 calc R . .
C49 C 1.1226(4) 0.0757(4) 0.8772(4) 0.0604(19) Uani 1 1 d . . .
C20 C 1.2837(3) 0.5596(3) 0.0832(3) 0.0369(13) Uani 1 1 d . . .
C28 C 0.9178(3) 0.3209(3) 0.0447(3) 0.0332(12) Uani 1 1 d . . .
H28 H 0.9282 0.3073 0.0080 0.040 Uiso 1 1 calc R . .
C16 C 1.3770(3) 0.5917(3) 0.1490(3) 0.0411(14) Uani 1 1 d . . .
H16 H 1.3884 0.5902 0.1915 0.049 Uiso 1 1 calc R . .
C37 C 0.7867(4) 0.2164(3) 0.3387(3) 0.0471(15) Uani 1 1 d . . .
C48 C 1.0940(4) 0.1134(3) 0.8017(3) 0.0533(16) Uani 1 1 d . . .
H48A H 1.0779 0.1659 0.7875 0.064 Uiso 1 1 calc R . .
H48B H 1.1439 0.1109 0.7679 0.064 Uiso 1 1 calc R . .
C13 C 1.2026(4) 0.4422(4) 0.3371(3) 0.0579(19) Uani 1 1 d . . .
C15 C 1.3006(3) 0.5578(3) 0.1475(3) 0.0381(13) Uani 1 1 d . . .
C43 C 0.8379(4) -0.0617(3) 0.8067(3) 0.0560(17) Uani 1 1 d . . .
H43A H 0.8544 -0.0709 0.7655 0.067 Uiso 1 1 calc R . .
H43B H 0.7749 -0.0445 0.8072 0.067 Uiso 1 1 calc R . .
C64 C 0.7645(4) 0.1896(3) -0.1508(3) 0.0467(14) Uani 1 1 d . . .
C58 C 1.4775(4) 0.6559(4) -0.0959(3) 0.0510(16) Uani 1 1 d . . .
H58A H 1.4238 0.6826 -0.1177 0.061 Uiso 1 1 calc R . .
H58B H 1.4735 0.6033 -0.0837 0.061 Uiso 1 1 calc R . .
C54 C 1.6128(4) 0.7137(4) 0.1261(4) 0.0599(18) Uani 1 1 d . . .
C53 C 1.5318(4) 0.6642(3) 0.1459(3) 0.0501(15) Uani 1 1 d . . .
H53A H 1.5455 0.6137 0.1820 0.060 Uiso 1 1 calc R . .
H53B H 1.4796 0.6842 0.1654 0.060 Uiso 1 1 calc R . .
C36 C 0.7404(5) 0.1605(4) 0.3361(3) 0.0557(18) Uani 1 1 d . . .
C75 C 0.7022(4) 0.4521(3) 0.1533(3) 0.0455(14) Uani 1 1 d . . .
C14 C 1.2593(4) 0.4875(3) 0.2719(3) 0.0536(17) Uani 1 1 d . . .
H14 H 1.3182 0.4947 0.2766 0.064 Uiso 1 1 calc R . .
C38 C 0.7173(6) 0.0930(4) 0.4028(3) 0.087(3) Uani 1 1 d . . .
H38 H 0.6852 0.0559 0.4021 0.104 Uiso 1 1 calc R . .
C35 C 0.7230(4) 0.1606(3) 0.2721(3) 0.0531(17) Uani 1 1 d . . .
H35 H 0.6933 0.1195 0.2772 0.064 Uiso 1 1 calc R . .
C68 C 0.5722(5) 0.0424(4) 0.1500(4) 0.066(2) Uani 1 1 d . . .
H68A H 0.5358 0.0650 0.1772 0.079 Uiso 1 1 calc R . .
H68B H 0.6191 0.0105 0.1782 0.079 Uiso 1 1 calc R . .
C51 C 1.0478(5) 0.0850(4) 0.9282(3) 0.067(2) Uani 1 1 d . . .
H51A H 1.0656 0.0610 0.9757 0.100 Uiso 1 1 calc R . .
H51B H 0.9940 0.0625 0.9278 0.100 Uiso 1 1 calc R . .
H51C H 1.0357 0.1375 0.9136 0.100 Uiso 1 1 calc R . .
C65 C 0.8367(5) 0.2285(5) -0.2157(4) 0.072(2) Uani 1 1 d . . .
H65A H 0.8309 0.2134 -0.2515 0.107 Uiso 1 1 calc R . .
H65B H 0.8961 0.2143 -0.2004 0.107 Uiso 1 1 calc R . .
H65C H 0.8280 0.2820 -0.2354 0.107 Uiso 1 1 calc R . .
C7 C 1.0767(4) 0.2739(4) 0.5347(3) 0.0566(18) Uani 1 1 d . . .
H7 H 1.1131 0.2544 0.5718 0.068 Uiso 1 1 calc R . .
C61 C 1.5655(5) 0.7725(4) -0.1731(4) 0.073(2) Uani 1 1 d . . .
H61A H 1.6194 0.7925 -0.2055 0.109 Uiso 1 1 calc R . .
H61B H 1.5653 0.7808 -0.1321 0.109 Uiso 1 1 calc R . .
H61C H 1.5131 0.7970 -0.1970 0.109 Uiso 1 1 calc R . .
C60 C 1.6472(5) 0.6499(4) -0.1118(5) 0.095(3) Uani 1 1 d . . .
H60A H 1.6460 0.5970 -0.0970 0.142 Uiso 1 1 calc R . .
H60B H 1.6475 0.6577 -0.0705 0.142 Uiso 1 1 calc R . .
H60C H 1.7009 0.6702 -0.1444 0.142 Uiso 1 1 calc R . .
C39 C 0.8095(4) 0.2072(4) 0.4063(3) 0.0531(17) Uani 1 1 d . . .
C67 C 0.7760(5) 0.1052(4) -0.1192(4) 0.068(2) Uani 1 1 d . . .
H67A H 0.7669 0.0898 -0.1542 0.102 Uiso 1 1 calc R . .
H67B H 0.7323 0.0819 -0.0778 0.102 Uiso 1 1 calc R . .
H67C H 0.8360 0.0901 -0.1055 0.102 Uiso 1 1 calc R . .
C66 C 0.6704(5) 0.2135(4) -0.1736(4) 0.067(2) Uani 1 1 d . . .
H66A H 0.6615 0.1966 -0.2076 0.101 Uiso 1 1 calc R . .
H66B H 0.6640 0.2673 -0.1953 0.101 Uiso 1 1 calc R . .
H66C H 0.6260 0.1918 -0.1323 0.101 Uiso 1 1 calc R . .
C40 C 0.7415(6) 0.0826(5) 0.4665(4) 0.096(3) Uani 1 1 d . . .
H40 H 0.7254 0.0390 0.5082 0.116 Uiso 1 1 calc R . .
C74 C 0.9222(4) 0.6885(3) 0.1576(4) 0.0613(18) Uani 1 1 d . . .
H74A H 0.8572 0.6874 0.1667 0.092 Uiso 1 1 calc R . .
H74B H 0.9398 0.7257 0.1093 0.092 Uiso 1 1 calc R . .
H74C H 0.9457 0.7009 0.1904 0.092 Uiso 1 1 calc R . .
C44 C 0.8522(6) -0.1325(4) 0.8755(5) 0.078(2) Uani 1 1 d . . .
C50 C 1.1473(6) -0.0070(4) 0.8998(4) 0.086(3) Uani 1 1 d . . .
H50A H 1.1956 -0.0110 0.8664 0.129 Uiso 1 1 calc R . .
H50B H 1.0952 -0.0320 0.9005 0.129 Uiso 1 1 calc R . .
H50C H 1.1666 -0.0300 0.9469 0.129 Uiso 1 1 calc R . .
C76 C 0.6176(4) 0.5012(4) 0.1307(5) 0.083(3) Uani 1 1 d . . .
H76A H 0.6227 0.5468 0.1337 0.124 Uiso 1 1 calc R . .
H76B H 0.5655 0.4749 0.1618 0.124 Uiso 1 1 calc R . .
H76C H 0.6111 0.5132 0.0822 0.124 Uiso 1 1 calc R . .
C47 C 0.9463(7) -0.1619(5) 0.8802(9) 0.186(7) Uani 1 1 d . . .
H47A H 0.9498 -0.2063 0.9251 0.279 Uiso 1 1 calc R . .
H47B H 0.9848 -0.1246 0.8769 0.279 Uiso 1 1 calc R . .
H47C H 0.9656 -0.1741 0.8415 0.279 Uiso 1 1 calc R . .
C55 C 1.6296(7) 0.7143(7) 0.1945(5) 0.133(5) Uani 1 1 d . . .
H55A H 1.5764 0.7338 0.2125 0.200 Uiso 1 1 calc R . .
H55B H 1.6799 0.7455 0.1846 0.200 Uiso 1 1 calc R . .
H55C H 1.6431 0.6640 0.2296 0.200 Uiso 1 1 calc R . .
C45 C 0.7905(7) -0.1928(4) 0.8782(5) 0.121(4) Uani 1 1 d . . .
H45A H 0.7281 -0.1761 0.8801 0.182 Uiso 1 1 calc R . .
H45B H 0.7987 -0.2396 0.9201 0.182 Uiso 1 1 calc R . .
H45C H 0.8069 -0.1996 0.8361 0.182 Uiso 1 1 calc R . .
C57 C 1.5879(6) 0.7941(4) 0.0651(5) 0.099(3) Uani 1 1 d . . .
H57A H 1.5350 0.8145 0.0824 0.148 Uiso 1 1 calc R . .
H57B H 1.5759 0.7898 0.0240 0.148 Uiso 1 1 calc R . .
H57C H 1.6377 0.8268 0.0519 0.148 Uiso 1 1 calc R . .
C52 C 1.2051(5) 0.1190(5) 0.8724(4) 0.088(3) Uani 1 1 d . . .
H52A H 1.2536 0.1131 0.8401 0.132 Uiso 1 1 calc R . .
H52B H 1.2247 0.0995 0.9191 0.132 Uiso 1 1 calc R . .
H52C H 1.1886 0.1713 0.8551 0.132 Uiso 1 1 calc R . .
C71 C 0.4337(6) 0.0427(6) 0.0995(6) 0.107(3) Uani 1 1 d . . .
H71A H 0.3996 0.0605 0.1309 0.161 Uiso 1 1 calc R . .
H71B H 0.3957 0.0128 0.0906 0.161 Uiso 1 1 calc R . .
H71C H 0.4544 0.0847 0.0550 0.161 Uiso 1 1 calc R . .
C70 C 0.5604(7) -0.0292(6) 0.0841(7) 0.134(5) Uani 1 1 d . . .
H70A H 0.5781 0.0134 0.0391 0.201 Uiso 1 1 calc R . .
H70B H 0.5212 -0.0596 0.0768 0.201 Uiso 1 1 calc R . .
H70C H 0.6135 -0.0585 0.1034 0.201 Uiso 1 1 calc R . .
C10 C 1.1998(5) 0.3587(5) 0.4660(4) 0.091(3) Uani 1 1 d . . .
H10 H 1.2271 0.3403 0.5079 0.109 Uiso 1 1 calc R . .
C72 C 0.4860(12) -0.0700(6) 0.2053(6) 0.235(10) Uani 1 1 d . . .
H72A H 0.4546 -0.0523 0.2376 0.352 Uiso 1 1 calc R . .
H72B H 0.5394 -0.0985 0.2246 0.352 Uiso 1 1 calc R . .
H72C H 0.4470 -0.1012 0.1991 0.352 Uiso 1 1 calc R . .
C42 C 0.8226(5) 0.1201(4) 0.5366(3) 0.070(2) Uani 1 1 d . . .
H42 H 0.8096 0.0728 0.5744 0.083 Uiso 1 1 calc R . .
C12 C 1.2436(5) 0.4088(4) 0.4026(4) 0.082(3) Uani 1 1 d . . .
H12 H 1.3020 0.4220 0.4018 0.098 Uiso 1 1 calc R . .
C56 C 1.6957(4) 0.6828(4) 0.0977(4) 0.0616(19) Uani 1 1 d . . .
H56A H 1.7456 0.7151 0.0856 0.092 Uiso 1 1 calc R . .
H56B H 1.6838 0.6803 0.0557 0.092 Uiso 1 1 calc R . .
H56C H 1.7106 0.6334 0.1337 0.092 Uiso 1 1 calc R . .
C62 C 1.5573(7) 0.6768(7) -0.2155(5) 0.122(4) Uani 1 1 d . . .
H62A H 1.5565 0.6240 -0.2008 0.182 Uiso 1 1 calc R . .
H62B H 1.6088 0.6981 -0.2504 0.182 Uiso 1 1 calc R . .
H62C H 1.5026 0.7008 -0.2361 0.182 Uiso 1 1 calc R . .
O101 O 0.8114(4) 0.3364(4) 0.5125(4) 0.122(2) Uani 1 1 d . . .
N201 N 1.1089(8) 0.2010(7) 0.3196(7) 0.073(3) Uiso 0.50 1 d PD . .
C203 C 1.0809(13) 0.2711(11) 0.2777(10) 0.107(6) Uiso 0.50 1 d PD . .
H20A H 1.0356 0.2875 0.3050 0.160 Uiso 0.50 1 calc PR . .
H20B H 1.0554 0.2724 0.2382 0.160 Uiso 0.50 1 calc PR . .
H20C H 1.1314 0.3038 0.2599 0.160 Uiso 0.50 1 calc PR . .
O201 O 1.1816(7) 0.0853(6) 0.3501(6) 0.087(3) Uiso 0.50 1 d PD . .
C201 C 1.1636(10) 0.1496(9) 0.3172(8) 0.072(4) Uiso 0.50 1 d PD . .
C202 C 1.066(2) 0.1759(18) 0.3908(16) 0.201(13) Uiso 0.50 1 d PD . .
H20D H 1.0239 0.2142 0.3930 0.301 Uiso 0.50 1 calc PR . .
H20E H 1.1108 0.1655 0.4226 0.301 Uiso 0.50 1 calc PR . .
H20F H 1.0338 0.1310 0.4051 0.301 Uiso 0.50 1 calc PR . .
N401 N 0.4536(10) -0.0407(8) 0.3630(7) 0.082(4) Uiso 0.50 1 d PD . .
C402 C 0.4269(16) -0.1239(13) 0.4013(12) 0.138(8) Uiso 0.50 1 d PD . .
H40A H 0.3623 -0.1268 0.4051 0.207 Uiso 0.50 1 calc PR . .
H40B H 0.4460 -0.1480 0.4485 0.207 Uiso 0.50 1 calc PR . .
H40C H 0.4560 -0.1488 0.3743 0.207 Uiso 0.50 1 calc PR . .
C403 C 0.3832(13) 0.0156(11) 0.3323(10) 0.106(6) Uiso 0.50 1 d PD . .
H40D H 0.3254 -0.0076 0.3476 0.158 Uiso 0.50 1 calc PR . .
H40E H 0.3946 0.0386 0.2810 0.158 Uiso 0.50 1 calc PR . .
H40F H 0.3831 0.0533 0.3480 0.158 Uiso 0.50 1 calc PR . .
O401 O 0.5606(9) 0.0343(8) 0.3178(6) 0.101(4) Uiso 0.50 1 d PD . .
C401 C 0.5454(15) -0.0276(13) 0.3517(10) 0.111(6) Uiso 0.50 1 d PD . .
N501 N 0.5997(10) 0.4311(9) 0.3331(7) 0.094(4) Uiso 0.50 1 d PD . .
C502 C 0.6207(13) 0.3619(10) 0.3376(9) 0.100(6) Uiso 0.50 1 d PD . .
H50D H 0.6850 0.3523 0.3382 0.150 Uiso 0.50 1 calc PR . .
H50E H 0.6026 0.3601 0.2969 0.150 Uiso 0.50 1 calc PR . .
H50F H 0.5895 0.3245 0.3808 0.150 Uiso 0.50 1 calc PR . .
C503 C 0.6622(18) 0.4937(14) 0.3207(12) 0.153(9) Uiso 0.50 1 d PD . .
H50G H 0.6261 0.5359 0.3204 0.230 Uiso 0.50 1 calc PR . .
H50H H 0.6993 0.5090 0.2755 0.230 Uiso 0.50 1 calc PR . .
H50I H 0.7004 0.4752 0.3585 0.230 Uiso 0.50 1 calc PR . .
O501 O 0.4685(10) 0.5089(9) 0.3257(7) 0.127(5) Uiso 0.50 1 d PD . .
C501 C 0.4982(15) 0.4427(13) 0.3319(9) 0.116(7) Uiso 0.50 1 d PD . .
N301 N 0.9020(9) 0.5989(7) 0.3534(6) 0.070(3) Uiso 0.50 1 d PD . .
C301 C 0.8330(11) 0.6492(9) 0.3420(7) 0.072(4) Uiso 0.50 1 d PD . .
C302 C 0.9947(14) 0.6030(12) 0.3505(11) 0.123(7) Uiso 0.50 1 d PD . .
H30A H 1.0230 0.5546 0.3614 0.184 Uiso 0.50 1 calc PR . .
H30B H 1.0071 0.6183 0.3848 0.184 Uiso 0.50 1 calc PR . .
H30C H 1.0185 0.6389 0.3032 0.184 Uiso 0.50 1 calc PR . .
C303 C 0.8942(18) 0.5190(14) 0.3798(13) 0.158(10) Uiso 0.50 1 d PD . .
H30D H 0.9536 0.4954 0.3832 0.237 Uiso 0.50 1 calc PR . .
H30E H 0.8641 0.5103 0.3474 0.237 Uiso 0.50 1 calc PR . .
H30F H 0.8596 0.4980 0.4263 0.237 Uiso 0.50 1 calc PR . .
O301 O 0.8394(5) 0.7129(4) 0.3277(4) 0.0442(18) Uiso 0.50 1 d PD . .

loop_
_atom_site_aniso_label
_atom_site_aniso_U_11
_atom_site_aniso_U_22
_atom_site_aniso_U_33
_atom_site_aniso_U_23
_atom_site_aniso_U_13
_atom_site_aniso_U_12
Zn4 0.0289(3) 0.0364(3) 0.0536(4) -0.0244(3) -0.0114(3) -0.0089(3)
Zn3 0.0325(3) 0.0336(3) 0.0450(4) -0.0205(3) -0.0114(3) -0.0106(3)
Zn2 0.0299(3) 0.0337(3) 0.0456(4) -0.0132(3) -0.0122(3) -0.0138(3)
Zn1 0.0464(4) 0.0464(4) 0.0460(4) -0.0179(3) -0.0111(3) -0.0234(3)
O9 0.034(2) 0.043(2) 0.057(2) -0.0158(19) -0.0084(17) -0.0225(17)
O11 0.052(2) 0.063(3) 0.052(2) -0.038(2) -0.0046(19) -0.024(2)
O12 0.055(2) 0.055(2) 0.054(2) -0.030(2) -0.0082(19) -0.030(2)
O16 0.033(2) 0.042(2) 0.070(3) -0.032(2) -0.0151(18) -0.0070(16)
O13 0.041(2) 0.036(2) 0.062(3) -0.0224(19) -0.0167(19) -0.0050(17)
O8 0.053(2) 0.044(2) 0.051(2) -0.012(2) -0.0146(19) -0.0227(19)
O10 0.039(2) 0.048(2) 0.050(2) -0.016(2) -0.0042(18) -0.0227(18)
O7 0.064(3) 0.038(2) 0.047(2) -0.0118(19) -0.009(2) -0.0237(19)
O3 0.040(2) 0.052(2) 0.043(2) -0.0105(19) -0.0153(17) -0.0243(18)
O6 0.062(3) 0.043(2) 0.042(2) -0.0156(19) -0.0144(19) -0.0268(19)
O99 0.044(2) 0.040(2) 0.055(2) -0.0200(19) -0.0162(18) -0.0113(17)
O2 0.047(2) 0.053(2) 0.047(2) -0.010(2) -0.0164(18) -0.0279(19)
O15 0.032(2) 0.048(2) 0.071(3) -0.035(2) -0.0150(18) -0.0082(17)
O4 0.0318(19) 0.041(2) 0.049(2) -0.0220(18) -0.0097(16) -0.0155(16)
O14 0.043(2) 0.043(2) 0.062(3) -0.031(2) -0.0129(19) -0.0101(18)
N4 0.027(2) 0.037(2) 0.047(3) -0.018(2) -0.0110(19) -0.0079(18)
O1 0.074(3) 0.055(3) 0.046(2) -0.018(2) -0.016(2) -0.039(2)
O5 0.0306(19) 0.039(2) 0.050(2) -0.0254(18) -0.0055(17) -0.0130(16)
N5 0.031(2) 0.032(2) 0.042(2) -0.020(2) -0.0128(19) -0.0045(18)
C27 0.031(3) 0.028(3) 0.040(3) -0.013(2) -0.014(2) -0.004(2)
N6 0.044(3) 0.036(3) 0.043(3) -0.017(2) -0.013(2) -0.016(2)
N3 0.032(2) 0.043(3) 0.048(3) -0.014(2) -0.011(2) -0.019(2)
C22 0.033(3) 0.029(3) 0.036(3) -0.007(2) -0.012(2) -0.007(2)
C25 0.027(3) 0.027(3) 0.039(3) -0.014(2) -0.008(2) -0.005(2)
C6 0.046(3) 0.044(3) 0.043(3) -0.018(3) -0.007(3) -0.017(3)
C8 0.048(4) 0.060(4) 0.038(3) -0.002(3) -0.015(3) -0.028(3)
N2 0.048(3) 0.048(3) 0.043(3) -0.013(2) -0.010(2) -0.024(2)
N1 0.060(3) 0.058(3) 0.041(3) -0.015(2) -0.007(2) -0.034(3)
C46 0.155(9) 0.101(7) 0.073(6) 0.010(5) -0.050(6) -0.078(7)
C5 0.039(3) 0.040(3) 0.049(3) -0.021(3) -0.007(3) -0.011(2)
C41 0.097(5) 0.076(5) 0.031(3) -0.018(3) 0.000(3) -0.065(4)
C26 0.038(3) 0.041(3) 0.045(3) -0.020(3) -0.010(3) -0.006(2)
C31 0.036(3) 0.043(3) 0.048(3) -0.027(3) -0.014(2) -0.007(2)
C4 0.041(3) 0.039(3) 0.035(3) -0.016(3) -0.006(2) -0.012(2)
C32 0.045(3) 0.042(3) 0.055(4) -0.029(3) -0.017(3) -0.009(3)
C18 0.030(3) 0.030(3) 0.048(3) -0.006(3) -0.010(2) -0.009(2)
C34 0.033(3) 0.033(3) 0.049(3) -0.023(3) -0.017(2) -0.003(2)
C30 0.036(3) 0.038(3) 0.046(3) -0.023(3) -0.014(2) -0.005(2)
C3 0.049(3) 0.038(3) 0.045(3) -0.023(3) -0.001(3) -0.016(3)
C63 0.044(3) 0.061(4) 0.057(4) -0.039(3) -0.001(3) -0.018(3)
C33 0.039(3) 0.041(3) 0.044(3) -0.020(3) -0.009(2) -0.015(2)
C59 0.044(4) 0.078(5) 0.071(5) -0.035(4) -0.003(3) -0.023(3)
C19 0.032(3) 0.030(3) 0.052(3) -0.012(3) -0.014(2) -0.005(2)
C23 0.028(3) 0.026(3) 0.049(3) -0.015(2) -0.014(2) -0.003(2)
C17 0.028(3) 0.028(3) 0.062(4) -0.017(3) -0.013(3) -0.009(2)
C11 0.039(3) 0.055(4) 0.040(3) -0.013(3) -0.011(3) -0.017(3)
C24 0.032(3) 0.035(3) 0.039(3) -0.008(3) -0.006(2) -0.007(2)
C1 0.056(4) 0.047(3) 0.040(3) -0.020(3) -0.007(3) -0.023(3)
C73 0.051(4) 0.036(3) 0.050(4) -0.021(3) -0.018(3) -0.006(3)
C9 0.045(3) 0.048(3) 0.047(3) -0.013(3) -0.014(3) -0.027(3)
C2 0.050(3) 0.043(3) 0.049(3) -0.019(3) -0.001(3) -0.030(3)
C29 0.028(3) 0.032(3) 0.046(3) -0.021(2) -0.010(2) -0.006(2)
C69 0.084(5) 0.055(4) 0.061(4) -0.022(4) -0.020(4) -0.035(4)
C21 0.028(3) 0.029(3) 0.041(3) -0.005(2) -0.004(2) -0.007(2)
C49 0.046(4) 0.057(4) 0.071(4) -0.015(4) -0.025(3) -0.019(3)
C20 0.025(3) 0.033(3) 0.051(3) -0.015(3) -0.011(2) -0.010(2)
C28 0.033(3) 0.032(3) 0.037(3) -0.015(2) -0.012(2) -0.003(2)
C16 0.030(3) 0.037(3) 0.054(3) -0.014(3) -0.015(2) -0.013(2)
C37 0.049(3) 0.055(4) 0.041(3) -0.020(3) -0.009(3) -0.026(3)
C48 0.052(4) 0.043(3) 0.061(4) -0.015(3) -0.019(3) -0.020(3)
C13 0.053(4) 0.059(4) 0.047(4) -0.002(3) -0.022(3) -0.035(3)
C15 0.028(3) 0.030(3) 0.049(3) -0.007(3) -0.013(2) -0.010(2)
C43 0.060(4) 0.044(4) 0.061(4) -0.018(3) -0.007(3) -0.029(3)
C64 0.040(3) 0.059(4) 0.058(4) -0.040(3) -0.009(3) -0.002(3)
C58 0.041(3) 0.060(4) 0.046(3) -0.017(3) -0.001(3) -0.023(3)
C54 0.052(4) 0.062(4) 0.081(5) -0.043(4) 0.002(3) -0.033(3)
C53 0.039(3) 0.052(4) 0.063(4) -0.027(3) -0.002(3) -0.023(3)
C36 0.071(4) 0.057(4) 0.042(3) -0.019(3) -0.003(3) -0.040(3)
C75 0.030(3) 0.046(3) 0.069(4) -0.031(3) -0.014(3) -0.004(2)
C14 0.041(3) 0.058(4) 0.051(4) -0.008(3) -0.017(3) -0.026(3)
C38 0.138(7) 0.083(5) 0.045(4) -0.020(4) -0.008(4) -0.081(5)
C35 0.063(4) 0.053(4) 0.047(4) -0.021(3) -0.007(3) -0.035(3)
C68 0.079(5) 0.055(4) 0.068(4) -0.023(4) -0.022(4) -0.034(4)
C51 0.068(5) 0.076(5) 0.056(4) -0.023(4) -0.016(4) -0.023(4)
C65 0.068(5) 0.095(6) 0.069(5) -0.051(4) -0.007(4) -0.012(4)
C7 0.052(4) 0.068(4) 0.048(4) -0.017(3) -0.018(3) -0.026(3)
C61 0.057(4) 0.054(4) 0.074(5) -0.003(4) 0.001(4) -0.016(3)
C60 0.043(4) 0.071(5) 0.140(8) -0.026(5) -0.002(5) -0.003(4)
C39 0.060(4) 0.059(4) 0.047(4) -0.024(3) -0.005(3) -0.034(3)
C67 0.067(5) 0.069(5) 0.091(5) -0.053(4) -0.019(4) -0.001(4)
C66 0.059(4) 0.091(5) 0.077(5) -0.055(4) -0.023(4) -0.001(4)
C40 0.153(8) 0.093(6) 0.046(4) -0.021(4) 0.000(4) -0.095(6)
C74 0.056(4) 0.045(4) 0.102(5) -0.044(4) -0.029(4) -0.004(3)
C44 0.085(6) 0.040(4) 0.092(6) -0.004(4) -0.043(5) -0.021(4)
C50 0.095(6) 0.061(5) 0.092(6) -0.019(4) -0.051(5) 0.016(4)
C76 0.043(4) 0.065(5) 0.173(8) -0.073(5) -0.047(5) 0.007(3)
C47 0.098(8) 0.057(6) 0.36(2) -0.050(9) -0.076(11) 0.012(6)
C55 0.129(8) 0.197(11) 0.125(8) -0.111(8) 0.038(6) -0.121(8)
C45 0.170(10) 0.057(5) 0.118(7) 0.000(5) -0.063(7) -0.065(6)
C57 0.082(6) 0.043(4) 0.160(9) -0.038(5) 0.006(6) -0.028(4)
C52 0.065(5) 0.097(6) 0.090(6) -0.020(5) -0.036(4) -0.031(4)
C71 0.068(6) 0.124(8) 0.163(9) -0.088(7) -0.016(6) -0.026(5)
C70 0.117(8) 0.128(8) 0.249(14) -0.152(10) -0.082(9) 0.026(7)
C10 0.069(5) 0.120(7) 0.052(4) 0.003(4) -0.031(4) -0.057(5)
C72 0.42(2) 0.143(10) 0.108(8) 0.029(8) -0.107(12) -0.214(14)
C42 0.095(5) 0.072(5) 0.046(4) -0.023(3) 0.000(4) -0.058(4)
C12 0.053(4) 0.097(6) 0.063(4) 0.003(4) -0.027(3) -0.049(4)
C56 0.040(3) 0.060(4) 0.082(5) -0.025(4) -0.013(3) -0.021(3)
C62 0.102(7) 0.195(11) 0.093(7) -0.087(7) 0.032(6) -0.075(8)
O101 0.072(4) 0.105(5) 0.192(7) -0.068(5) -0.027(4) 0.002(4)

loop_
_atom_type_symbol
_atom_type_description
_atom_type_scat_dispersion_real
_atom_type_scat_dispersion_imag
_atom_type_scat_source
C C 0.0033 0.0016 'International Tables Vol C Tables 4.2.6.8 and 6.1.1.4'
H H 0.0000 0.0000 'International Tables Vol C Tables 4.2.6.8 and 6.1.1.4'
N N 0.0061 0.0033 'International Tables Vol C Tables 4.2.6.8 and 6.1.1.4'
O O 0.0106 0.0060 'International Tables Vol C Tables 4.2.6.8 and 6.1.1.4'
Zn Zn 0.2839 1.4301 'International Tables Vol C Tables 4.2.6.8 and 6.1.1.4'

loop_
_geom_angle_atom_site_label_1
_geom_angle_atom_site_label_2
_geom_angle_atom_site_label_3
_geom_angle
_geom_angle_site_symmetry_1
_geom_angle_site_symmetry_3
_geom_angle_publ_flag
O99 Zn4 O15 101.36(16) . . ?
O99 Zn4 O4 109.12(15) . . ?
O15 Zn4 O4 148.82(15) . . ?
O99 Zn4 O14 98.05(15) . . ?
O15 Zn4 O14 91.75(15) . . ?
O4 Zn4 O14 90.42(15) . . ?
O99 Zn4 O5 106.28(15) . . ?
O15 Zn4 O5 88.19(14) . . ?
O4 Zn4 O5 77.29(13) . . ?
O14 Zn4 O5 155.20(15) . . ?
O6 Zn3 O16 106.22(17) . . ?
O6 Zn3 O5 94.97(14) . . ?
O16 Zn3 O5 95.10(14) . . ?
O6 Zn3 N6 89.06(16) . . ?
O16 Zn3 N6 105.63(16) . . ?
O5 Zn3 N6 156.89(17) . . ?
O6 Zn3 N5 148.24(17) . . ?
O16 Zn3 N5 105.24(16) . . ?
O5 Zn3 N5 86.43(15) . . ?
N6 Zn3 N5 78.43(17) . . ?
O3 Zn2 O13 103.33(17) . . ?
O3 Zn2 O4 94.49(14) . . ?
O13 Zn2 O4 97.18(15) . . ?
O3 Zn2 N3 88.95(16) . . ?
O13 Zn2 N3 106.49(17) . . ?
O4 Zn2 N3 154.62(18) . . ?
O3 Zn2 N4 147.69(17) . . ?
O13 Zn2 N4 108.60(16) . . ?
O4 Zn2 N4 86.46(15) . . ?
N3 Zn2 N4 77.53(17) . . ?
O1 Zn1 O2 91.55(16) . . ?
O1 Zn1 N2 152.0(2) . . ?
O2 Zn1 N2 88.71(16) . . ?
O1 Zn1 O101 106.2(2) . . ?
O2 Zn1 O101 103.5(2) . . ?
N2 Zn1 O101 100.9(2) . . ?
O1 Zn1 N1 88.00(17) . . ?
O2 Zn1 N1 153.2(2) . . ?
N2 Zn1 N1 79.53(18) . . ?
O101 Zn1 N1 102.3(2) . . ?
C17 O9 C53 117.4(4) . . ?
C31 O11 C63 117.8(4) . . ?
C32 O12 C68 115.8(4) . . ?
C75 O16 Zn3 127.0(3) . . ?
C73 O13 Zn2 124.4(3) . . ?
C4 O8 C48 117.7(4) . . ?
C18 O10 C58 117.8(4) . . ?
C3 O7 C43 118.0(4) . . ?
C11 O3 Zn2 130.2(3) . . ?
C37 O6 Zn3 129.7(3) . . ?
C9 O2 Zn1 130.1(3) . . ?
C75 O15 Zn4 139.0(4) . . ?
C23 O4 Zn2 129.8(3) . . ?
C23 O4 Zn4 114.2(3) . . ?
Zn2 O4 Zn4 115.98(18) . . ?
C73 O14 Zn4 139.1(4) . . ?
C21 N4 C20 120.2(5) . . ?
C21 N4 Zn2 127.5(3) . . ?
C20 N4 Zn2 112.0(3) . . ?
C39 O1 Zn1 131.8(4) . . ?
C25 O5 Zn3 130.0(3) . . ?
C25 O5 Zn4 113.4(3) . . ?
Zn3 O5 Zn4 116.58(17) . . ?
C28 N5 C29 121.3(4) . . ?
C28 N5 Zn3 127.8(3) . . ?
C29 N5 Zn3 110.6(3) . . ?
C25 C27 C26 118.8(4) . . ?
C25 C27 C28 123.4(5) . . ?
C26 C27 C28 117.8(5) . . ?
C35 N6 C34 122.5(4) . . ?
C35 N6 Zn3 125.9(4) . . ?
C34 N6 Zn3 111.6(3) . . ?
C14 N3 C15 121.1(4) . . ?
C14 N3 Zn2 126.4(4) . . ?
C15 N3 Zn2 112.2(3) . . ?
C23 C22 C24 118.9(4) . . ?
C23 C22 C21 123.3(5) . . ?
C24 C22 C21 117.8(5) . . ?
O5 C25 C27 124.9(4) . . ?
O5 C25 C23 115.4(4) . . ?
C27 C25 C23 119.8(5) . . ?
C5 C6 C1 120.1(5) . . ?
C5 C6 N2 124.1(5) . . ?
C1 C6 N2 115.7(5) . . ?
C9 C8 C10 120.0(5) . . ?
C9 C8 C7 123.7(5) . . ?
C10 C8 C7 116.1(5) . . ?
C7 N2 C6 121.3(5) . . ?
C7 N2 Zn1 126.8(4) . . ?
C6 N2 Zn1 111.8(3) . . ?
C42 N1 C1 122.6(5) . . ?
C42 N1 Zn1 126.6(4) . . ?
C1 N1 Zn1 110.7(3) . . ?
C44 C46 H46A 109.5 . . ?
C44 C46 H46B 109.5 . . ?
H46A C46 H46B 109.5 . . ?
C44 C46 H46C 109.5 . . ?
H46A C46 H46C 109.5 . . ?
H46B C46 H46C 109.5 . . ?
C4 C5 C6 121.0(5) . . ?
C4 C5 H5 119.5 . . ?
C6 C5 H5 119.5 . . ?
C42 C41 C39 123.8(5) . . ?
C42 C41 C40 117.9(6) . . ?
C39 C41 C40 118.3(5) . . ?
C24 C26 C27 121.6(5) . . ?
C24 C26 H26 119.2 . . ?
C27 C26 H26 119.2 . . ?
C30 C31 O11 124.4(5) . . ?
C30 C31 C32 119.0(5) . . ?
O11 C31 C32 116.5(4) . . ?
O8 C4 C5 125.1(5) . . ?
O8 C4 C3 115.7(4) . . ?
C5 C4 C3 119.1(5) . . ?
C33 C32 O12 124.5(5) . . ?
C33 C32 C31 120.8(5) . . ?
O12 C32 C31 114.7(5) . . ?
O10 C18 C19 124.7(5) . . ?
O10 C18 C17 115.5(4) . . ?
C19 C18 C17 119.7(5) . . ?
C29 C34 N6 116.5(4) . . ?
C29 C34 C33 119.4(5) . . ?
N6 C34 C33 124.2(5) . . ?
C31 C30 C29 121.0(5) . . ?
C31 C30 H30 119.5 . . ?
C29 C30 H30 119.5 . . ?
C2 C3 O7 125.4(5) . . ?
C2 C3 C4 120.9(5) . . ?
O7 C3 C4 113.7(5) . . ?
O11 C63 C64 109.5(4) . . ?
O11 C63 H63A 109.8 . . ?
C64 C63 H63A 109.8 . . ?
O11 C63 H63B 109.8 . . ?
C64 C63 H63B 109.8 . . ?
H63A C63 H63B 108.2 . . ?
C32 C33 C34 120.6(5) . . ?
C32 C33 H33 119.7 . . ?
C34 C33 H33 119.7 . . ?
C61 C59 C60 109.8(6) . . ?
C61 C59 C58 110.0(6) . . ?
C60 C59 C58 109.0(6) . . ?
C61 C59 C62 108.8(7) . . ?
C60 C59 C62 112.2(8) . . ?
C58 C59 C62 107.0(5) . . ?
C18 C19 C20 121.0(5) . . ?
C18 C19 H19 119.5 . . ?
C20 C19 H19 119.5 . . ?
O4 C23 C22 125.0(4) . . ?
O4 C23 C25 115.0(4) . . ?
C22 C23 C25 119.9(5) . . ?
O9 C17 C16 124.9(5) . . ?
O9 C17 C18 114.8(5) . . ?
C16 C17 C18 120.3(4) . . ?
O3 C11 C13 125.0(5) . . ?
O3 C11 C9 116.6(5) . . ?
C13 C11 C9 118.4(5) . . ?
C26 C24 C22 121.0(5) . . ?
C26 C24 H24 119.5 . . ?
C22 C24 H24 119.5 . . ?
C6 C1 C2 119.1(5) . . ?
C6 C1 N1 116.7(5) . . ?
C2 C1 N1 124.2(5) . . ?
O13 C73 O14 128.0(5) . . ?
O13 C73 C74 116.0(5) . . ?
O14 C73 C74 116.0(5) . . ?
O2 C9 C8 124.8(5) . . ?
O2 C9 C11 115.6(5) . . ?
C8 C9 C11 119.6(5) . . ?
C3 C2 C1 119.7(5) . . ?
C3 C2 H2 120.1 . . ?
C1 C2 H2 120.1 . . ?
C34 C29 C30 119.1(4) . . ?
C34 C29 N5 116.2(4) . . ?
C30 C29 N5 124.6(5) . . ?
C70 C69 C71 106.6(7) . . ?
C70 C69 C72 110.3(9) . . ?
C71 C69 C72 112.7(9) . . ?
C70 C69 C68 112.4(7) . . ?
C71 C69 C68 110.0(7) . . ?
C72 C69 C68 105.0(6) . . ?
N4 C21 C22 125.6(5) . . ?
N4 C21 H21 117.2 . . ?
C22 C21 H21 117.2 . . ?
C51 C49 C50 111.6(6) . . ?
C51 C49 C48 109.5(5) . . ?
C50 C49 C48 110.0(6) . . ?
C51 C49 C52 108.9(6) . . ?
C50 C49 C52 111.4(6) . . ?
C48 C49 C52 105.3(5) . . ?
C19 C20 C15 119.2(4) . . ?
C19 C20 N4 126.1(5) . . ?
C15 C20 N4 114.8(4) . . ?
N5 C28 C27 125.3(5) . . ?
N5 C28 H28 117.4 . . ?
C27 C28 H28 117.4 . . ?
C17 C16 C15 119.7(5) . . ?
C17 C16 H16 120.1 . . ?
C15 C16 H16 120.1 . . ?
O6 C37 C36 124.1(5) . . ?
O6 C37 C39 115.5(5) . . ?
C36 C37 C39 120.4(5) . . ?
O8 C48 C49 108.8(4) . . ?
O8 C48 H48A 109.9 . . ?
C49 C48 H48A 109.9 . . ?
O8 C48 H48B 109.9 . . ?
C49 C48 H48B 109.9 . . ?
H48A C48 H48B 108.3 . . ?
C11 C13 C12 119.3(5) . . ?
C11 C13 C14 122.8(5) . . ?
C12 C13 C14 117.2(5) . . ?
C16 C15 C20 120.1(5) . . ?
C16 C15 N3 124.3(5) . . ?
C20 C15 N3 115.6(4) . . ?
O7 C43 C44 105.7(5) . . ?
O7 C43 H43A 110.6 . . ?
C44 C43 H43A 110.6 . . ?
O7 C43 H43B 110.6 . . ?
C44 C43 H43B 110.6 . . ?
H43A C43 H43B 108.7 . . ?
C67 C64 C63 111.0(5) . . ?
C67 C64 C66 109.5(5) . . ?
C63 C64 C66 109.5(5) . . ?
C67 C64 C65 110.6(6) . . ?
C63 C64 C65 106.2(5) . . ?
C66 C64 C65 110.0(6) . . ?
O10 C58 C59 108.6(5) . . ?
O10 C58 H58A 110.0 . . ?
C59 C58 H58A 110.0 . . ?
O10 C58 H58B 110.0 . . ?
C59 C58 H58B 110.0 . . ?
H58A C58 H58B 108.3 . . ?
C56 C54 C55 109.7(7) . . ?
C56 C54 C53 111.3(5) . . ?
C55 C54 C53 106.2(6) . . ?
C56 C54 C57 108.5(6) . . ?
C55 C54 C57 113.4(7) . . ?
C53 C54 C57 107.7(6) . . ?
O9 C53 C54 108.4(5) . . ?
O9 C53 H53A 110.0 . . ?
C54 C53 H53A 110.0 . . ?
O9 C53 H53B 110.0 . . ?
C54 C53 H53B 110.0 . . ?
H53A C53 H53B 108.4 . . ?
C37 C36 C35 124.7(5) . . ?
C37 C36 C38 118.3(5) . . ?
C35 C36 C38 116.6(5) . . ?
O16 C75 O15 127.0(5) . . ?
O16 C75 C76 116.9(5) . . ?
O15 C75 C76 116.0(5) . . ?
N3 C14 C13 126.2(5) . . ?
N3 C14 H14 116.9 . . ?
C13 C14 H14 116.9 . . ?
C40 C38 C36 121.6(6) . . ?
C40 C38 H38 119.2 . . ?
C36 C38 H38 119.2 . . ?
N6 C35 C36 126.2(5) . . ?
N6 C35 H35 116.9 . . ?
C36 C35 H35 116.9 . . ?
O12 C68 C69 108.1(5) . . ?
O12 C68 H68A 110.1 . . ?
C69 C68 H68A 110.1 . . ?
O12 C68 H68B 110.1 . . ?
C69 C68 H68B 110.1 . . ?
H68A C68 H68B 108.4 . . ?
C49 C51 H51A 109.5 . . ?
C49 C51 H51B 109.5 . . ?
H51A C51 H51B 109.5 . . ?
C49 C51 H51C 109.5 . . ?
H51A C51 H51C 109.5 . . ?
H51B C51 H51C 109.5 . . ?
C64 C65 H65A 109.5 . . ?
C64 C65 H65B 109.5 . . ?
H65A C65 H65B 109.5 . . ?
C64 C65 H65C 109.5 . . ?
H65A C65 H65C 109.5 . . ?
H65B C65 H65C 109.5 . . ?
N2 C7 C8 125.6(5) . . ?
N2 C7 H7 117.2 . . ?
C8 C7 H7 117.2 . . ?
C59 C61 H61A 109.5 . . ?
C59 C61 H61B 109.5 . . ?
H61A C61 H61B 109.5 . . ?
C59 C61 H61C 109.5 . . ?
H61A C61 H61C 109.5 . . ?
H61B C61 H61C 109.5 . . ?
C59 C60 H60A 109.5 . . ?
C59 C60 H60B 109.5 . . ?
H60A C60 H60B 109.5 . . ?
C59 C60 H60C 109.5 . . ?
H60A C60 H60C 109.5 . . ?
H60B C60 H60C 109.5 . . ?
O1 C39 C41 123.6(5) . . ?
O1 C39 C37 116.4(5) . . ?
C41 C39 C37 120.0(5) . . ?
C64 C67 H67A 109.5 . . ?
C64 C67 H67B 109.5 . . ?
H67A C67 H67B 109.5 . . ?
C64 C67 H67C 109.5 . . ?
H67A C67 H67C 109.5 . . ?
H67B C67 H67C 109.5 . . ?
C64 C66 H66A 109.5 . . ?
C64 C66 H66B 109.5 . . ?
H66A C66 H66B 109.5 . . ?
C64 C66 H66C 109.5 . . ?
H66A C66 H66C 109.5 . . ?
H66B C66 H66C 109.5 . . ?
C38 C40 C41 121.1(6) . . ?
C38 C40 H40 119.5 . . ?
C41 C40 H40 119.5 . . ?
C73 C74 H74A 109.5 . . ?
C73 C74 H74B 109.5 . . ?
H74A C74 H74B 109.5 . . ?
C73 C74 H74C 109.5 . . ?
H74A C74 H74C 109.5 . . ?
H74B C74 H74C 109.5 . . ?
C47 C44 C43 114.5(8) . . ?
C47 C44 C46 108.2(9) . . ?
C43 C44 C46 108.3(7) . . ?
C47 C44 C45 108.9(8) . . ?
C43 C44 C45 105.9(6) . . ?
C46 C44 C45 111.0(7) . . ?
C49 C50 H50A 109.5 . . ?
C49 C50 H50B 109.5 . . ?
H50A C50 H50B 109.5 . . ?
C49 C50 H50C 109.5 . . ?
H50A C50 H50C 109.5 . . ?
H50B C50 H50C 109.5 . . ?
C75 C76 H76A 109.5 . . ?
C75 C76 H76B 109.5 . . ?
H76A C76 H76B 109.5 . . ?
C75 C76 H76C 109.5 . . ?
H76A C76 H76C 109.5 . . ?
H76B C76 H76C 109.5 . . ?
C44 C47 H47A 109.5 . . ?
C44 C47 H47B 109.5 . . ?
H47A C47 H47B 109.5 . . ?
C44 C47 H47C 109.5 . . ?
H47A C47 H47C 109.5 . . ?
H47B C47 H47C 109.5 . . ?
C54 C55 H55A 109.5 . . ?
C54 C55 H55B 109.5 . . ?
H55A C55 H55B 109.5 . . ?
C54 C55 H55C 109.5 . . ?
H55A C55 H55C 109.5 . . ?
H55B C55 H55C 109.5 . . ?
C44 C45 H45A 109.5 . . ?
C44 C45 H45B 109.5 . . ?
H45A C45 H45B 109.5 . . ?
C44 C45 H45C 109.5 . . ?
H45A C45 H45C 109.5 . . ?
H45B C45 H45C 109.5 . . ?
C54 C57 H57A 109.5 . . ?
C54 C57 H57B 109.5 . . ?
H57A C57 H57B 109.5 . . ?
C54 C57 H57C 109.5 . . ?
H57A C57 H57C 109.5 . . ?
H57B C57 H57C 109.5 . . ?
C49 C52 H52A 109.5 . . ?
C49 C52 H52B 109.5 . . ?
H52A C52 H52B 109.5 . . ?
C49 C52 H52C 109.5 . . ?
H52A C52 H52C 109.5 . . ?
H52B C52 H52C 109.5 . . ?
C69 C71 H71A 109.5 . . ?
C69 C71 H71B 109.5 . . ?
H71A C71 H71B 109.5 . . ?
C69 C71 H71C 109.5 . . ?
H71A C71 H71C 109.5 . . ?
H71B C71 H71C 109.5 . . ?
C69 C70 H70A 109.5 . . ?
C69 C70 H70B 109.5 . . ?
H70A C70 H70B 109.5 . . ?
C69 C70 H70C 109.5 . . ?
H70A C70 H70C 109.5 . . ?
H70B C70 H70C 109.5 . . ?
C12 C10 C8 120.1(6) . . ?
C12 C10 H10 120.0 . . ?
C8 C10 H10 120.0 . . ?
C69 C72 H72A 109.5 . . ?
C69 C72 H72B 109.5 . . ?
H72A C72 H72B 109.5 . . ?
C69 C72 H72C 109.5 . . ?
H72A C72 H72C 109.5 . . ?
H72B C72 H72C 109.5 . . ?
N1 C42 C41 125.8(6) . . ?
N1 C42 H42 117.1 . . ?
C41 C42 H42 117.1 . . ?
C10 C12 C13 122.3(5) . . ?
C10 C12 H12 118.9 . . ?
C13 C12 H12 118.9 . . ?
C54 C56 H56A 109.5 . . ?
C54 C56 H56B 109.5 . . ?
H56A C56 H56B 109.5 . . ?
C54 C56 H56C 109.5 . . ?
H56A C56 H56C 109.5 . . ?
H56B C56 H56C 109.5 . . ?
C59 C62 H62A 109.5 . . ?
C59 C62 H62B 109.5 . . ?
H62A C62 H62B 109.5 . . ?
C59 C62 H62C 109.5 . . ?
H62A C62 H62C 109.5 . . ?
H62B C62 H62C 109.5 . . ?
C201 N201 C203 140.8(16) . . ?
C201 N201 C202 108.9(17) . . ?
C203 N201 C202 110.3(19) . . ?
N201 C203 H20A 109.5 . . ?
N201 C203 H20B 109.5 . . ?
H20A C203 H20B 109.5 . . ?
N201 C203 H20C 109.5 . . ?
H20A C203 H20C 109.5 . . ?
H20B C203 H20C 109.5 . . ?
O201 C201 N201 141.7(16) . . ?
N201 C202 H20D 109.5 . . ?
N201 C202 H20E 109.5 . . ?
H20D C202 H20E 109.5 . . ?
N201 C202 H20F 109.5 . . ?
H20D C202 H20F 109.5 . . ?
H20E C202 H20F 109.5 . . ?
C401 N401 C403 125.4(16) . . ?
C401 N401 C402 116.1(16) . . ?
C403 N401 C402 117.6(15) . . ?
N401 C402 H40A 109.5 . . ?
N401 C402 H40B 109.5 . . ?
H40A C402 H40B 109.5 . . ?
N401 C402 H40C 109.5 . . ?
H40A C402 H40C 109.5 . . ?
H40B C402 H40C 109.5 . . ?
N401 C403 H40D 109.5 . . ?
N401 C403 H40E 109.5 . . ?
H40D C403 H40E 109.5 . . ?
N401 C403 H40F 109.5 . . ?
H40D C403 H40F 109.5 . . ?
H40E C403 H40F 109.5 . . ?
O401 C401 N401 112(2) . . ?
C502 N501 C501 106.7(17) . . ?
C502 N501 C503 130.0(17) . . ?
C501 N501 C503 122.8(17) . . ?
N501 C502 H50D 109.5 . . ?
N501 C502 H50E 109.5 . . ?
H50D C502 H50E 109.5 . . ?
N501 C502 H50F 109.5 . . ?
H50D C502 H50F 109.5 . . ?
H50E C502 H50F 109.5 . . ?
N501 C503 H50G 109.5 . . ?
N501 C503 H50H 109.5 . . ?
H50G C503 H50H 109.5 . . ?
N501 C503 H50I 109.5 . . ?
H50G C503 H50I 109.5 . . ?
H50H C503 H50I 109.5 . . ?
O501 C501 N501 113.2(19) . . ?
C301 N301 C302 133.6(15) . . ?
C301 N301 C303 125.9(16) . . ?
C302 N301 C303 100.3(16) . . ?
O301 C301 N301 125.3(15) . . ?
N301 C302 H30A 109.5 . . ?
N301 C302 H30B 109.5 . . ?
H30A C302 H30B 109.5 . . ?
N301 C302 H30C 109.5 . . ?
H30A C302 H30C 109.5 . . ?
H30B C302 H30C 109.5 . . ?
N301 C303 H30D 109.5 . . ?
N301 C303 H30E 109.5 . . ?
H30D C303 H30E 109.5 . . ?
N301 C303 H30F 109.5 . . ?
H30D C303 H30F 109.5 . . ?
H30E C303 H30F 109.5 . . ?

loop_
_geom_bond_atom_site_label_1
_geom_bond_atom_site_label_2
_geom_bond_distance
_geom_bond_site_symmetry_2
_geom_bond_publ_flag
Zn4 O99 1.955(4) . ?
Zn4 O15 2.041(4) . ?
Zn4 O4 2.045(4) . ?
Zn4 O14 2.050(4) . ?
Zn4 O5 2.068(3) . ?
Zn3 O6 1.966(4) . ?
Zn3 O16 1.980(4) . ?
Zn3 O5 1.998(3) . ?
Zn3 N6 2.083(4) . ?
Zn3 N5 2.104(4) . ?
Zn2 O3 1.966(4) . ?
Zn2 O13 1.992(4) . ?
Zn2 O4 2.008(3) . ?
Zn2 N3 2.077(4) . ?
Zn2 N4 2.109(4) . ?
Zn1 O1 1.957(4) . ?
Zn1 O2 1.981(4) . ?
Zn1 N2 2.066(5) . ?
Zn1 O101 2.071(7) . ?
Zn1 N1 2.095(5) . ?
O9 C17 1.372(5) . ?
O9 C53 1.437(7) . ?
O11 C31 1.372(6) . ?
O11 C63 1.424(6) . ?
O12 C32 1.382(6) . ?
O12 C68 1.443(7) . ?
O16 C75 1.253(6) . ?
O13 C73 1.256(7) . ?
O8 C4 1.342(6) . ?
O8 C48 1.431(6) . ?
O10 C18 1.362(6) . ?
O10 C58 1.404(7) . ?
O7 C3 1.372(6) . ?
O7 C43 1.440(6) . ?
O3 C11 1.299(6) . ?
O6 C37 1.310(6) . ?
O2 C9 1.286(6) . ?
O15 C75 1.262(6) . ?
O4 C23 1.319(6) . ?
O14 C73 1.268(6) . ?
N4 C21 1.281(7) . ?
N4 C20 1.422(6) . ?
O1 C39 1.298(6) . ?
O5 C25 1.316(6) . ?
N5 C28 1.279(6) . ?
N5 C29 1.423(6) . ?
C27 C25 1.394(7) . ?
C27 C26 1.427(7) . ?
C27 C28 1.445(6) . ?
N6 C35 1.270(7) . ?
N6 C34 1.407(6) . ?
N3 C14 1.279(7) . ?
N3 C15 1.428(7) . ?
C22 C23 1.390(7) . ?
C22 C24 1.436(8) . ?
C22 C21 1.450(7) . ?
C25 C23 1.447(6) . ?
C6 C5 1.384(7) . ?
C6 C1 1.410(7) . ?
C6 N2 1.419(7) . ?
C8 C9 1.415(7) . ?
C8 C10 1.429(8) . ?
C8 C7 1.430(8) . ?
N2 C7 1.282(7) . ?
N1 C42 1.286(7) . ?
N1 C1 1.416(7) . ?
C46 C44 1.538(13) . ?
C46 H46A 0.9600 . ?
C46 H46B 0.9600 . ?
C46 H46C 0.9600 . ?
C5 C4 1.370(7) . ?
C5 H5 0.9300 . ?
C41 C42 1.422(8) . ?
C41 C39 1.429(8) . ?
C41 C40 1.437(8) . ?
C26 C24 1.344(7) . ?
C26 H26 0.9300 . ?
C31 C30 1.369(7) . ?
C31 C32 1.412(8) . ?
C4 C3 1.420(7) . ?
C32 C33 1.345(7) . ?
C18 C19 1.375(7) . ?
C18 C17 1.404(8) . ?
C34 C29 1.391(7) . ?
C34 C33 1.411(6) . ?
C30 C29 1.404(7) . ?
C30 H30 0.9300 . ?
C3 C2 1.370(8) . ?
C63 C64 1.513(7) . ?
C63 H63A 0.9700 . ?
C63 H63B 0.9700 . ?
C33 H33 0.9300 . ?
C59 C61 1.510(9) . ?
C59 C60 1.525(10) . ?
C59 C58 1.549(8) . ?
C59 C62 1.560(10) . ?
C19 C20 1.379(7) . ?
C19 H19 0.9300 . ?
C17 C16 1.375(7) . ?
C11 C13 1.418(7) . ?
C11 C9 1.470(8) . ?
C24 H24 0.9300 . ?
C1 C2 1.410(7) . ?
C73 C74 1.505(8) . ?
C2 H2 0.9300 . ?
C69 C70 1.446(12) . ?
C69 C71 1.484(11) . ?
C69 C72 1.510(11) . ?
C69 C68 1.520(8) . ?
C21 H21 0.9300 . ?
C49 C51 1.498(10) . ?
C49 C50 1.525(10) . ?
C49 C48 1.528(8) . ?
C49 C52 1.538(8) . ?
C20 C15 1.408(7) . ?
C28 H28 0.9300 . ?
C16 C15 1.394(6) . ?
C16 H16 0.9300 . ?
C37 C36 1.402(7) . ?
C37 C39 1.448(8) . ?
C48 H48A 0.9700 . ?
C48 H48B 0.9700 . ?
C13 C12 1.436(8) . ?
C13 C14 1.443(8) . ?
C43 C44 1.517(9) . ?
C43 H43A 0.9700 . ?
C43 H43B 0.9700 . ?
C64 C67 1.511(9) . ?
C64 C66 1.513(8) . ?
C64 C65 1.544(9) . ?
C58 H58A 0.9700 . ?
C58 H58B 0.9700 . ?
C54 C56 1.504(9) . ?
C54 C55 1.516(10) . ?
C54 C53 1.522(7) . ?
C54 C57 1.582(10) . ?
C53 H53A 0.9700 . ?
C53 H53B 0.9700 . ?
C36 C35 1.420(8) . ?
C36 C38 1.456(8) . ?
C75 C76 1.516(8) . ?
C14 H14 0.9300 . ?
C38 C40 1.367(9) . ?
C38 H38 0.9300 . ?
C35 H35 0.9300 . ?
C68 H68A 0.9700 . ?
C68 H68B 0.9700 . ?
C51 H51A 0.9600 . ?
C51 H51B 0.9600 . ?
C51 H51C 0.9600 . ?
C65 H65A 0.9600 . ?
C65 H65B 0.9600 . ?
C65 H65C 0.9600 . ?
C7 H7 0.9300 . ?
C61 H61A 0.9600 . ?
C61 H61B 0.9600 . ?
C61 H61C 0.9600 . ?
C60 H60A 0.9600 . ?
C60 H60B 0.9600 . ?
C60 H60C 0.9600 . ?
C67 H67A 0.9600 . ?
C67 H67B 0.9600 . ?
C67 H67C 0.9600 . ?
C66 H66A 0.9600 . ?
C66 H66B 0.9600 . ?
C66 H66C 0.9600 . ?
C40 H40 0.9300 . ?
C74 H74A 0.9600 . ?
C74 H74B 0.9600 . ?
C74 H74C 0.9600 . ?
C44 C47 1.469(12) . ?
C44 C45 1.567(9) . ?
C50 H50A 0.9600 . ?
C50 H50B 0.9600 . ?
C50 H50C 0.9600 . ?
C76 H76A 0.9600 . ?
C76 H76B 0.9600 . ?
C76 H76C 0.9600 . ?
C47 H47A 0.9600 . ?
C47 H47B 0.9600 . ?
C47 H47C 0.9600 . ?
C55 H55A 0.9600 . ?
C55 H55B 0.9600 . ?
C55 H55C 0.9600 . ?
C45 H45A 0.9600 . ?
C45 H45B 0.9600 . ?
C45 H45C 0.9600 . ?
C57 H57A 0.9600 . ?
C57 H57B 0.9600 . ?
C57 H57C 0.9600 . ?
C52 H52A 0.9600 . ?
C52 H52B 0.9600 . ?
C52 H52C 0.9600 . ?
C71 H71A 0.9600 . ?
C71 H71B 0.9600 . ?
C71 H71C 0.9600 . ?
C70 H70A 0.9600 . ?
C70 H70B 0.9600 . ?
C70 H70C 0.9600 . ?
C10 C12 1.362(9) . ?
C10 H10 0.9300 . ?
C72 H72A 0.9600 . ?
C72 H72B 0.9600 . ?
C72 H72C 0.9600 . ?
C42 H42 0.9300 . ?
C12 H12 0.9300 . ?
C56 H56A 0.9600 . ?
C56 H56B 0.9600 . ?
C56 H56C 0.9600 . ?
C62 H62A 0.9600 . ?
C62 H62B 0.9600 . ?
C62 H62C 0.9600 . ?
N201 C201 1.272(18) . ?
N201 C203 1.33(2) . ?
N201 C202 1.42(3) . ?
C203 H20A 0.9600 . ?
C203 H20B 0.9600 . ?
C203 H20C 0.9600 . ?
O201 C201 1.175(16) . ?
C202 H20D 0.9600 . ?
C202 H20E 0.9600 . ?
C202 H20F 0.9600 . ?
N401 C401 1.38(2) . ?
N401 C403 1.45(2) . ?
N401 C402 1.54(2) . ?
C402 H40A 0.9600 . ?
C402 H40B 0.9600 . ?
C402 H40C 0.9600 . ?
C403 H40D 0.9600 . ?
C403 H40E 0.9600 . ?
C403 H40F 0.9600 . ?
O401 C401 1.14(2) . ?
N501 C502 1.36(2) . ?
N501 C501 1.51(2) . ?
N501 C503 1.54(3) . ?
C502 H50D 0.9600 . ?
C502 H50E 0.9600 . ?
C502 H50F 0.9600 . ?
C503 H50G 0.9600 . ?
C503 H50H 0.9600 . ?
C503 H50I 0.9600 . ?
O501 C501 1.32(2) . ?
N301 C301 1.337(18) . ?
N301 C302 1.38(2) . ?
N301 C303 1.45(3) . ?
C301 O301 1.183(16) . ?
C302 H30A 0.9600 . ?
C302 H30B 0.9600 . ?
C302 H30C 0.9600 . ?
C303 H30D 0.9600 . ?
C303 H30E 0.9600 . ?
C303 H30F 0.9600 . ?

loop_
_geom_torsion_atom_site_label_1
_geom_torsion_atom_site_label_2
_geom_torsion_atom_site_label_3
_geom_torsion_atom_site_label_4
_geom_torsion
_geom_torsion_site_symmetry_1
_geom_torsion_site_symmetry_2
_geom_torsion_site_symmetry_3
_geom_torsion_site_symmetry_4
_geom_torsion_publ_flag
O6 Zn3 O16 C75 62.9(5) . . . . ?
O5 Zn3 O16 C75 -33.8(5) . . . . ?
N6 Zn3 O16 C75 156.5(5) . . . . ?
N5 Zn3 O16 C75 -121.5(5) . . . . ?
O3 Zn2 O13 C73 -55.5(5) . . . . ?
O4 Zn2 O13 C73 40.9(5) . . . . ?
N3 Zn2 O13 C73 -148.4(4) . . . . ?
N4 Zn2 O13 C73 129.5(4) . . . . ?
O13 Zn2 O3 C11 -110.5(5) . . . . ?
O4 Zn2 O3 C11 151.0(5) . . . . ?
N3 Zn2 O3 C11 -3.8(5) . . . . ?
N4 Zn2 O3 C11 60.5(6) . . . . ?
O16 Zn3 O6 C37 106.5(5) . . . . ?
O5 Zn3 O6 C37 -156.7(5) . . . . ?
N6 Zn3 O6 C37 0.5(5) . . . . ?
N5 Zn3 O6 C37 -65.5(6) . . . . ?
O1 Zn1 O2 C9 -150.5(6) . . . . ?
N2 Zn1 O2 C9 1.5(6) . . . . ?
O101 Zn1 O2 C9 102.4(6) . . . . ?
N1 Zn1 O2 C9 -61.9(7) . . . . ?
O99 Zn4 O15 C75 -100.3(6) . . . . ?
O4 Zn4 O15 C75 67.4(7) . . . . ?
O14 Zn4 O15 C75 161.1(6) . . . . ?
O5 Zn4 O15 C75 6.0(6) . . . . ?
O3 Zn2 O4 C23 -130.8(4) . . . . ?
O13 Zn2 O4 C23 125.1(4) . . . . ?
N3 Zn2 O4 C23 -33.7(6) . . . . ?
N4 Zn2 O4 C23 16.8(4) . . . . ?
O3 Zn2 O4 Zn4 48.9(2) . . . . ?
O13 Zn2 O4 Zn4 -55.1(2) . . . . ?
N3 Zn2 O4 Zn4 146.0(3) . . . . ?
N4 Zn2 O4 Zn4 -163.4(2) . . . . ?
O99 Zn4 O4 C23 121.5(3) . . . . ?
O15 Zn4 O4 C23 -45.8(5) . . . . ?
O14 Zn4 O4 C23 -139.9(3) . . . . ?
O5 Zn4 O4 C23 18.4(3) . . . . ?
O99 Zn4 O4 Zn2 -58.3(2) . . . . ?
O15 Zn4 O4 Zn2 134.4(2) . . . . ?
O14 Zn4 O4 Zn2 40.36(19) . . . . ?
O5 Zn4 O4 Zn2 -161.4(2) . . . . ?
O99 Zn4 O14 C73 103.8(6) . . . . ?
O15 Zn4 O14 C73 -154.4(6) . . . . ?
O4 Zn4 O14 C73 -5.6(6) . . . . ?
O5 Zn4 O14 C73 -65.0(7) . . . . ?
O3 Zn2 N4 C21 82.8(5) . . . . ?
O13 Zn2 N4 C21 -106.4(4) . . . . ?
O4 Zn2 N4 C21 -10.0(4) . . . . ?
N3 Zn2 N4 C21 150.2(5) . . . . ?
O3 Zn2 N4 C20 -90.9(4) . . . . ?
O13 Zn2 N4 C20 79.9(3) . . . . ?
O4 Zn2 N4 C20 176.3(3) . . . . ?
N3 Zn2 N4 C20 -23.5(3) . . . . ?
O2 Zn1 O1 C39 151.7(6) . . . . ?
N2 Zn1 O1 C39 61.6(7) . . . . ?
O101 Zn1 O1 C39 -103.7(6) . . . . ?
N1 Zn1 O1 C39 -1.5(6) . . . . ?
O6 Zn3 O5 C25 131.5(4) . . . . ?
O16 Zn3 O5 C25 -121.7(4) . . . . ?
N6 Zn3 O5 C25 32.2(6) . . . . ?
N5 Zn3 O5 C25 -16.7(4) . . . . ?
O6 Zn3 O5 Zn4 -49.9(2) . . . . ?
O16 Zn3 O5 Zn4 56.9(2) . . . . ?
N6 Zn3 O5 Zn4 -149.2(3) . . . . ?
N5 Zn3 O5 Zn4 161.9(2) . . . . ?
O99 Zn4 O5 C25 -125.0(3) . . . . ?
O15 Zn4 O5 C25 133.7(3) . . . . ?
O4 Zn4 O5 C25 -18.5(3) . . . . ?
O14 Zn4 O5 C25 43.5(5) . . . . ?
O99 Zn4 O5 Zn3 56.2(2) . . . . ?
O15 Zn4 O5 Zn3 -45.09(19) . . . . ?
O4 Zn4 O5 Zn3 162.7(2) . . . . ?
O14 Zn4 O5 Zn3 -135.3(3) . . . . ?
O6 Zn3 N5 C28 -83.2(5) . . . . ?
O16 Zn3 N5 C28 104.8(4) . . . . ?
O5 Zn3 N5 C28 10.4(4) . . . . ?
N6 Zn3 N5 C28 -152.0(5) . . . . ?
O6 Zn3 N5 C29 90.2(4) . . . . ?
O16 Zn3 N5 C29 -81.8(3) . . . . ?
O5 Zn3 N5 C29 -176.1(3) . . . . ?
N6 Zn3 N5 C29 21.4(3) . . . . ?
O6 Zn3 N6 C35 4.1(5) . . . . ?
O16 Zn3 N6 C35 -102.5(5) . . . . ?
O5 Zn3 N6 C35 104.6(6) . . . . ?
N5 Zn3 N6 C35 154.7(5) . . . . ?
O6 Zn3 N6 C34 -172.6(4) . . . . ?
O16 Zn3 N6 C34 80.8(4) . . . . ?
O5 Zn3 N6 C34 -72.1(5) . . . . ?
N5 Zn3 N6 C34 -22.0(3) . . . . ?
O3 Zn2 N3 C14 1.3(5) . . . . ?
O13 Zn2 N3 C14 104.9(5) . . . . ?
O4 Zn2 N3 C14 -97.0(6) . . . . ?
N4 Zn2 N3 C14 -149.1(6) . . . . ?
O3 Zn2 N3 C15 174.4(4) . . . . ?
O13 Zn2 N3 C15 -82.0(4) . . . . ?
O4 Zn2 N3 C15 76.1(5) . . . . ?
N4 Zn2 N3 C15 24.0(4) . . . . ?
Zn3 O5 C25 C27 15.7(7) . . . . ?
Zn4 O5 C25 C27 -162.9(4) . . . . ?
Zn3 O5 C25 C23 -165.4(3) . . . . ?
Zn4 O5 C25 C23 15.9(5) . . . . ?
C26 C27 C25 O5 179.8(5) . . . . ?
C28 C27 C25 O5 -1.9(8) . . . . ?
C26 C27 C25 C23 1.0(7) . . . . ?
C28 C27 C25 C23 179.2(4) . . . . ?
C5 C6 N2 C7 19.1(10) . . . . ?
C1 C6 N2 C7 -159.5(6) . . . . ?
C5 C6 N2 Zn1 -163.8(5) . . . . ?
C1 C6 N2 Zn1 17.6(7) . . . . ?
O1 Zn1 N2 C7 91.7(7) . . . . ?
O2 Zn1 N2 C7 0.8(6) . . . . ?
O101 Zn1 N2 C7 -102.7(6) . . . . ?
N1 Zn1 N2 C7 156.6(6) . . . . ?
O1 Zn1 N2 C6 -85.2(5) . . . . ?
O2 Zn1 N2 C6 -176.1(4) . . . . ?
O101 Zn1 N2 C6 80.4(4) . . . . ?
N1 Zn1 N2 C6 -20.3(4) . . . . ?
O1 Zn1 N1 C42 -2.5(6) . . . . ?
O2 Zn1 N1 C42 -92.0(7) . . . . ?
N2 Zn1 N1 C42 -157.3(7) . . . . ?
O101 Zn1 N1 C42 103.7(7) . . . . ?
O1 Zn1 N1 C1 174.6(4) . . . . ?
O2 Zn1 N1 C1 85.1(6) . . . . ?
N2 Zn1 N1 C1 19.8(4) . . . . ?
O101 Zn1 N1 C1 -79.2(5) . . . . ?
C1 C6 C5 C4 1.5(9) . . . . ?
N2 C6 C5 C4 -177.0(6) . . . . ?
C25 C27 C26 C24 0.0(8) . . . . ?
C28 C27 C26 C24 -178.3(5) . . . . ?
C63 O11 C31 C30 11.6(8) . . . . ?
C63 O11 C31 C32 -169.9(5) . . . . ?
C48 O8 C4 C5 -6.9(8) . . . . ?
C48 O8 C4 C3 173.7(5) . . . . ?
C6 C5 C4 O8 179.9(6) . . . . ?
C6 C5 C4 C3 -0.7(9) . . . . ?
C68 O12 C32 C33 -13.5(9) . . . . ?
C68 O12 C32 C31 166.0(5) . . . . ?
C30 C31 C32 C33 -2.2(9) . . . . ?
O11 C31 C32 C33 179.2(5) . . . . ?
C30 C31 C32 O12 178.3(5) . . . . ?
O11 C31 C32 O12 -0.3(7) . . . . ?
C58 O10 C18 C19 -9.3(8) . . . . ?
C58 O10 C18 C17 171.0(5) . . . . ?
C35 N6 C34 C29 -157.5(6) . . . . ?
Zn3 N6 C34 C29 19.3(6) . . . . ?
C35 N6 C34 C33 21.3(9) . . . . ?
Zn3 N6 C34 C33 -161.8(4) . . . . ?
O11 C31 C30 C29 -179.2(5) . . . . ?
C32 C31 C30 C29 2.2(8) . . . . ?
C43 O7 C3 C2 8.8(9) . . . . ?
C43 O7 C3 C4 -169.6(5) . . . . ?
O8 C4 C3 C2 179.2(5) . . . . ?
C5 C4 C3 C2 -0.2(9) . . . . ?
O8 C4 C3 O7 -2.4(7) . . . . ?
C5 C4 C3 O7 178.2(5) . . . . ?
C31 O11 C63 C64 171.8(5) . . . . ?
O12 C32 C33 C34 -179.2(5) . . . . ?
C31 C32 C33 C34 1.3(9) . . . . ?
C29 C34 C33 C32 -0.6(8) . . . . ?
N6 C34 C33 C32 -179.4(5) . . . . ?
O10 C18 C19 C20 179.1(5) . . . . ?
C17 C18 C19 C20 -1.3(8) . . . . ?
Zn2 O4 C23 C22 -16.4(7) . . . . ?
Zn4 O4 C23 C22 163.9(4) . . . . ?
Zn2 O4 C23 C25 164.0(3) . . . . ?
Zn4 O4 C23 C25 -15.7(5) . . . . ?
C24 C22 C23 O4 -179.5(5) . . . . ?
C21 C22 C23 O4 2.6(8) . . . . ?
C24 C22 C23 C25 0.1(7) . . . . ?
C21 C22 C23 C25 -177.8(4) . . . . ?
O5 C25 C23 O4 -0.3(6) . . . . ?
C27 C25 C23 O4 178.6(4) . . . . ?
O5 C25 C23 C22 -179.9(4) . . . . ?
C27 C25 C23 C22 -1.0(7) . . . . ?
C53 O9 C17 C16 -2.0(8) . . . . ?
C53 O9 C17 C18 179.7(5) . . . . ?
O10 C18 C17 O9 0.2(7) . . . . ?
C19 C18 C17 O9 -179.4(5) . . . . ?
O10 C18 C17 C16 -178.2(5) . . . . ?
C19 C18 C17 C16 2.2(8) . . . . ?
Zn2 O3 C11 C13 8.0(10) . . . . ?
Zn2 O3 C11 C9 -172.6(4) . . . . ?
C27 C26 C24 C22 -1.0(8) . . . . ?
C23 C22 C24 C26 0.9(8) . . . . ?
C21 C22 C24 C26 178.9(5) . . . . ?
C5 C6 C1 C2 -1.4(9) . . . . ?
N2 C6 C1 C2 177.2(6) . . . . ?
C5 C6 C1 N1 -179.1(6) . . . . ?
N2 C6 C1 N1 -0.5(8) . . . . ?
C42 N1 C1 C6 160.7(7) . . . . ?
Zn1 N1 C1 C6 -16.5(7) . . . . ?
C42 N1 C1 C2 -16.9(10) . . . . ?
Zn1 N1 C1 C2 165.9(5) . . . . ?
Zn2 O13 C73 O14 -10.8(9) . . . . ?
Zn2 O13 C73 C74 171.4(4) . . . . ?
Zn4 O14 C73 O13 -11.6(10) . . . . ?
Zn4 O14 C73 C74 166.2(4) . . . . ?
Zn1 O2 C9 C8 -5.2(10) . . . . ?
Zn1 O2 C9 C11 173.2(4) . . . . ?
C10 C8 C9 O2 -177.1(7) . . . . ?
C7 C8 C9 O2 6.7(11) . . . . ?
C10 C8 C9 C11 4.6(11) . . . . ?
C7 C8 C9 C11 -171.6(7) . . . . ?
O3 C11 C9 O2 -1.1(9) . . . . ?
C13 C11 C9 O2 178.4(6) . . . . ?
O3 C11 C9 C8 177.4(6) . . . . ?
C13 C11 C9 C8 -3.1(10) . . . . ?
O7 C3 C2 C1 -177.9(6) . . . . ?
C4 C3 C2 C1 0.4(9) . . . . ?
C6 C1 C2 C3 0.5(9) . . . . ?
N1 C1 C2 C3 178.0(6) . . . . ?
N6 C34 C29 C30 179.6(5) . . . . ?
C33 C34 C29 C30 0.7(8) . . . . ?
N6 C34 C29 N5 -0.6(7) . . . . ?
C33 C34 C29 N5 -179.6(5) . . . . ?
C31 C30 C29 C34 -1.5(8) . . . . ?
C31 C30 C29 N5 178.7(5) . . . . ?
C28 N5 C29 C34 155.9(5) . . . . ?
Zn3 N5 C29 C34 -18.0(5) . . . . ?
C28 N5 C29 C30 -24.3(8) . . . . ?
Zn3 N5 C29 C30 161.7(4) . . . . ?
C20 N4 C21 C22 175.8(5) . . . . ?
Zn2 N4 C21 C22 2.5(8) . . . . ?
C23 C22 C21 N4 4.2(8) . . . . ?
C24 C22 C21 N4 -173.7(5) . . . . ?
C18 C19 C20 C15 0.0(8) . . . . ?
C18 C19 C20 N4 -179.5(5) . . . . ?
C21 N4 C20 C19 24.6(8) . . . . ?
Zn2 N4 C20 C19 -161.2(4) . . . . ?
C21 N4 C20 C15 -154.9(5) . . . . ?
Zn2 N4 C20 C15 19.3(6) . . . . ?
C29 N5 C28 C27 -175.9(4) . . . . ?
Zn3 N5 C28 C27 -3.1(7) . . . . ?
C25 C27 C28 N5 -4.2(8) . . . . ?
C26 C27 C28 N5 174.1(5) . . . . ?
O9 C17 C16 C15 180.0(5) . . . . ?
C18 C17 C16 C15 -1.8(8) . . . . ?
Zn3 O6 C37 C36 -5.5(10) . . . . ?
Zn3 O6 C37 C39 174.8(4) . . . . ?
C4 O8 C48 C49 -178.4(5) . . . . ?
C51 C49 C48 O8 -63.8(7) . . . . ?
C50 C49 C48 O8 59.2(7) . . . . ?
C52 C49 C48 O8 179.2(6) . . . . ?
O3 C11 C13 C12 -178.7(7) . . . . ?
C9 C11 C13 C12 1.8(10) . . . . ?
O3 C11 C13 C14 -8.7(11) . . . . ?
C9 C11 C13 C14 171.9(6) . . . . ?
C17 C16 C15 C20 0.5(8) . . . . ?
C17 C16 C15 N3 179.3(5) . . . . ?
C19 C20 C15 C16 0.4(8) . . . . ?
N4 C20 C15 C16 180.0(5) . . . . ?
C19 C20 C15 N3 -178.5(5) . . . . ?
N4 C20 C15 N3 1.1(7) . . . . ?
C14 N3 C15 C16 -26.6(9) . . . . ?
Zn2 N3 C15 C16 159.8(4) . . . . ?
C14 N3 C15 C20 152.2(6) . . . . ?
Zn2 N3 C15 C20 -21.3(6) . . . . ?
C3 O7 C43 C44 163.1(6) . . . . ?
O11 C63 C64 C67 -59.3(7) . . . . ?
O11 C63 C64 C66 61.7(7) . . . . ?
O11 C63 C64 C65 -179.6(5) . . . . ?
C18 O10 C58 C59 -171.3(5) . . . . ?
C61 C59 C58 O10 -64.5(7) . . . . ?
C60 C59 C58 O10 55.8(8) . . . . ?
C62 C59 C58 O10 177.4(7) . . . . ?
C17 O9 C53 C54 -173.2(5) . . . . ?
C56 C54 C53 O9 -61.4(7) . . . . ?
C55 C54 C53 O9 179.2(7) . . . . ?
C57 C54 C53 O9 57.4(7) . . . . ?
O6 C37 C36 C35 7.0(12) . . . . ?
C39 C37 C36 C35 -173.3(7) . . . . ?
O6 C37 C36 C38 179.4(7) . . . . ?
C39 C37 C36 C38 -0.9(11) . . . . ?
Zn3 O16 C75 O15 -1.4(9) . . . . ?
Zn3 O16 C75 C76 -179.2(5) . . . . ?
Zn4 O15 C75 O16 20.0(11) . . . . ?
Zn4 O15 C75 C76 -162.2(5) . . . . ?
C15 N3 C14 C13 -175.5(6) . . . . ?
Zn2 N3 C14 C13 -3.0(10) . . . . ?
C11 C13 C14 N3 6.2(12) . . . . ?
C12 C13 C14 N3 176.5(7) . . . . ?
C37 C36 C38 C40 -1.5(13) . . . . ?
C35 C36 C38 C40 171.5(9) . . . . ?
C34 N6 C35 C36 172.5(6) . . . . ?
Zn3 N6 C35 C36 -3.8(10) . . . . ?
C37 C36 C35 N6 -2.0(12) . . . . ?
C38 C36 C35 N6 -174.5(7) . . . . ?
C32 O12 C68 C69 -179.8(6) . . . . ?
C70 C69 C68 O12 50.9(9) . . . . ?
C71 C69 C68 O12 -67.7(8) . . . . ?
C72 C69 C68 O12 170.8(9) . . . . ?
C6 N2 C7 C8 177.2(6) . . . . ?
Zn1 N2 C7 C8 0.6(11) . . . . ?
C9 C8 C7 N2 -4.3(12) . . . . ?
C10 C8 C7 N2 179.4(8) . . . . ?
Zn1 O1 C39 C41 5.9(11) . . . . ?
Zn1 O1 C39 C37 -172.1(4) . . . . ?
C42 C41 C39 O1 -6.8(12) . . . . ?
C40 C41 C39 O1 175.0(8) . . . . ?
C42 C41 C39 C37 171.1(7) . . . . ?
C40 C41 C39 C37 -7.1(11) . . . . ?
O6 C37 C39 O1 3.1(9) . . . . ?
C36 C37 C39 O1 -176.6(6) . . . . ?
O6 C37 C39 C41 -175.0(6) . . . . ?
C36 C37 C39 C41 5.3(10) . . . . ?
C36 C38 C40 C41 -0.4(15) . . . . ?
C42 C41 C40 C38 -173.6(9) . . . . ?
C39 C41 C40 C38 4.8(14) . . . . ?
O7 C43 C44 C47 -59.2(10) . . . . ?
O7 C43 C44 C46 61.6(7) . . . . ?
O7 C43 C44 C45 -179.2(7) . . . . ?
C9 C8 C10 C12 -4.8(13) . . . . ?
C7 C8 C10 C12 171.6(8) . . . . ?
C1 N1 C42 C41 -174.7(7) . . . . ?
Zn1 N1 C42 C41 2.1(12) . . . . ?
C39 C41 C42 N1 2.7(14) . . . . ?
C40 C41 C42 N1 -179.1(8) . . . . ?
C8 C10 C12 C13 3.6(14) . . . . ?
C11 C13 C12 C10 -2.1(13) . . . . ?
C14 C13 C12 C10 -172.7(8) . . . . ?
C203 N201 C201 O201 -167(2) . . . . ?
C202 N201 C201 O201 15(3) . . . . ?
C403 N401 C401 O401 4(2) . . . . ?
C402 N401 C401 O401 173.5(15) . . . . ?
C502 N501 C501 O501 -178.2(13) . . . . ?
C503 N501 C501 O501 -5.6(18) . . . . ?
C302 N301 C301 O301 -2(2) . . . . ?
C303 N301 C301 O301 171.5(16) . . . . ?
